data_4133013
loop_
_publ_author_name
'Faizova, Radmila'
'Scopelliti, Rosario'
'Chauvin, Anne-Sophie'
'Mazzanti, Marinella'

_publ_section_title
;
 Synthesis and Characterization of a Water Stable Uranyl(V) Complex.
;
_journal_issue 42
_journal_name_full 'Journal of the American Chemical Society'
_journal_page_first 13554
_journal_page_last 13557
_journal_paper_doi 10.1021/jacs.8b07885
_journal_volume 140
_journal_year 2018
_chemical_formula_moiety 'C16 H15 N3 O6 U'
_chemical_formula_sum 'C16 H15 N3 O6 U'
_chemical_formula_weight 583.34
_space_group_crystal_system orthorhombic
_space_group_IT_number 59
_space_group_name_Hall '-P 2ab 2a'
_space_group_name_H-M_alt 'P m m n :2'
_atom_sites_solution_hydrogens geom
_atom_sites_solution_primary dual
_atom_sites_solution_secondary difmap
_audit_creation_method SHELXL-2018/3
_audit_update_record
;
2018-06-25 # Formatted by publCIF

;
_cell_angle_alpha 90
_cell_angle_beta 90
_cell_angle_gamma 90
_cell_formula_units_Z 2
_cell_length_a 6.9848(8)
_cell_length_b 14.4980(10)
_cell_length_c 8.2571(7)
_cell_measurement_reflns_used 3652
_cell_measurement_temperature 100.00(10)
_cell_measurement_theta_max 75.1990
_cell_measurement_theta_min 6.0690
_cell_volume 836.16(13)
_computing_cell_refinement 'CrysAlisPro 1.171.38.46 (Rigaku OD, 2015)'
_computing_data_collection 'CrysAlisPro 1.171.38.46 (Rigaku OD, 2015)'
_computing_data_reduction 'CrysAlisPro 1.171.38.46 (Rigaku OD, 2015)'
_computing_molecular_graphics 'Mercury 3.10.1 (CCDC, 2018)'
_computing_publication_material 'CIFTab (Sheldrick, 2015)'
_computing_structure_refinement 'SHELXL-2018/3 (Sheldrick, 2018)'
_computing_structure_solution 'SHELXT 2014/5 (Sheldrick, 2014)'
_diffrn_ambient_environment N~2~
_diffrn_ambient_temperature 100.00(10)
_diffrn_detector 'CCD plate'
_diffrn_detector_area_resol_mean 5.2817
_diffrn_detector_type AtlasS2
_diffrn_measured_fraction_theta_full 0.998
_diffrn_measured_fraction_theta_max 0.989
_diffrn_measurement_device 'four-circle diffractometer'
_diffrn_measurement_device_type 'SuperNova, Dual, Cu at zero, AtlasS2'
_diffrn_radiation_monochromator mirror
_diffrn_radiation_probe x-ray
_diffrn_radiation_type 'Cu K\a'
_diffrn_radiation_wavelength 1.54184
_diffrn_reflns_av_R_equivalents 0.1667
_diffrn_reflns_av_unetI/netI 0.0772
_diffrn_reflns_Laue_measured_fraction_full 0.998
_diffrn_reflns_Laue_measured_fraction_max 0.989
_diffrn_reflns_limit_h_max 8
_diffrn_reflns_limit_h_min -8
_diffrn_reflns_limit_k_max 14
_diffrn_reflns_limit_k_min -18
_diffrn_reflns_limit_l_max 10
_diffrn_reflns_limit_l_min -10
_diffrn_reflns_number 5394
_diffrn_reflns_point_group_measured_fraction_full 0.998
_diffrn_reflns_point_group_measured_fraction_max 0.989
_diffrn_reflns_theta_full 67.684
_diffrn_reflns_theta_max 76.380
_diffrn_reflns_theta_min 5.357
_diffrn_source 'micro-focus sealed X-ray tube'
_diffrn_source_type 'SuperNova (Cu) X-ray Source'
_exptl_absorpt_coefficient_mu 27.696
_exptl_absorpt_correction_T_max 0.526
_exptl_absorpt_correction_T_min 0.008
_exptl_absorpt_correction_type gaussian
_exptl_absorpt_process_details
;
CrysAlisPro 1.171.38.46 (Rigaku Oxford Diffraction, 2015)
Numerical absorption correction based on gaussian integration over
			a multifaceted crystal model
Empirical absorption correction using spherical harmonics,
 implemented in SCALE3 ABSPACK scaling algorithm.
;
_exptl_crystal_colour 'clear pale yellow'
_exptl_crystal_density_diffrn 2.317
_exptl_crystal_description plate
_exptl_crystal_F_000 544
_exptl_crystal_size_max 0.659
_exptl_crystal_size_mid 0.295
_exptl_crystal_size_min 0.106
_refine_diff_density_max 10.008
_refine_diff_density_min -4.061
_refine_diff_density_rms 0.521
_refine_ls_extinction_method none
_refine_ls_goodness_of_fit_ref 1.170
_refine_ls_hydrogen_treatment constr
_refine_ls_matrix_type full
_refine_ls_number_parameters 90
_refine_ls_number_reflns 981
_refine_ls_number_restraints 84
_refine_ls_restrained_S_all 1.134
_refine_ls_R_factor_all 0.1024
_refine_ls_R_factor_gt 0.1015
_refine_ls_shift/su_max 0.000
_refine_ls_shift/su_mean 0.000
_refine_ls_structure_factor_coef Fsqd
_refine_ls_weighting_details 'w=1/[\s^2^(Fo^2^)+(0.1874P)^2^+2.4187P] where P=(Fo^2^+2Fc^2^)/3'
_refine_ls_weighting_scheme calc
_refine_ls_wR_factor_gt 0.2511
_refine_ls_wR_factor_ref 0.2591
_reflns_Friedel_coverage 0.000
_reflns_number_gt 961
_reflns_number_total 981
_reflns_threshold_expression 'I > 2\s(I)'
_cod_data_source_file ja8b07885_si_002.cif
_cod_data_source_block rf221
_cod_original_sg_symbol_H-M 'P m m n'
_cod_database_code 4133013
_shelx_shelxl_version_number 2018/3
_shelx_space_group_comment
;
The symmetry employed for this shelxl refinement is uniquely defined
by the following loop, which should always be used as a source of
symmetry information in preference to the above space-group names.
They are only intended as comments.
;
_shelx_estimated_absorpt_t_min 0.020
_shelx_estimated_absorpt_t_max 0.157
_publcif_funding_html
;
;

loop_
_space_group_symop_operation_xyz
'x, y, z'
'-x+1/2, -y+1/2, z'
'-x, y+1/2, -z'
'x+1/2, -y, -z'
'-x, -y, -z'
'x-1/2, y-1/2, -z'
'x, -y-1/2, z'
'-x-1/2, y, z'

loop_
_atom_site_label
_atom_site_type_symbol
_atom_site_fract_x
_atom_site_fract_y
_atom_site_fract_z
_atom_site_U_iso_or_equiv
_atom_site_adp_type
_atom_site_occupancy
_atom_site_site_symmetry_order
_atom_site_calc_flag
_atom_site_refinement_flags_posn
_atom_site_refinement_flags_adp
_atom_site_refinement_flags_occupancy
_atom_site_disorder_assembly
_atom_site_disorder_group
U1 U 0.750000 0.750000 0.43409(9) 0.0548(6) Uani 1 4 d S TU P A .
O1 O 0.499(4) 0.750000 0.4398(13) 0.066(5) Uani 1 2 d S TU P . .
O2 O 0.750000 0.6274(10) 0.2555(18) 0.058(3) Uani 1 2 d S TU P . .
O3 O 0.750000 0.4757(11) 0.1885(16) 0.064(4) Uani 1 2 d S TU P . .
N1 N 0.750000 0.5974(18) 0.5641(17) 0.057(4) Uani 1 2 d S TU P A .
N2 N 0.750000 0.750000 0.754(3) 0.067(5) Uani 1 4 d S TU P . .
C1 C 0.750000 0.5411(13) 0.287(2) 0.052(3) Uani 1 2 d S TU P . .
C2 C 0.750000 0.5229(14) 0.469(3) 0.054(3) Uani 1 2 d S TU P . .
C3 C 0.750000 0.4295(15) 0.529(3) 0.056(3) Uani 1 2 d S TU P . .
H3 H 0.750000 0.377817 0.457802 0.067 Uiso 1 2 calc R U P . .
C4 C 0.750000 0.4196(15) 0.699(2) 0.056(3) Uani 1 2 d S TU P . .
H4 H 0.750000 0.359590 0.745508 0.067 Uiso 1 2 calc R U P . .
C5 C 0.750000 0.4953(14) 0.799(2) 0.057(3) Uani 1 2 d S TU P A .
H5 H 0.750000 0.488903 0.913423 0.069 Uiso 1 2 calc R U P . .
C6 C 0.750000 0.5810(15) 0.727(2) 0.062(3) Uani 1 2 d S TU P . .
C7 C 0.670(6) 0.668(2) 0.820(3) 0.065(4) Uani 0.5 1 d . U P A -1
H7A H 0.528946 0.670353 0.810721 0.078 Uiso 0.5 1 calc R U P A -1
H7B H 0.703571 0.663822 0.936285 0.078 Uiso 0.5 1 calc R U P A -1
C8 C 0.977(9) 0.750000 0.791(5) 0.071(6) Uani 0.5 2 d S TU P A .
H8A H 1.035166 0.694845 0.740767 0.086 Uiso 0.25 1 calc R U P . .
H8B H 1.035166 0.805155 0.740767 0.086 Uiso 0.25 1 calc R U P . .
C9 C 1.023(11) 0.750000 0.972(8) 0.084(10) Uani 0.5 2 d S TU P . .
H9A H 1.161896 0.750000 0.987098 0.125 Uiso 0.25 1 calc R U P A -1
H9B H 0.967934 0.805192 1.022479 0.125 Uiso 0.25 1 calc R U P A -1
H9C H 0.967933 0.694808 1.022479 0.125 Uiso 0.25 1 calc R U P A -1

loop_
_atom_site_aniso_label
_atom_site_aniso_U_11
_atom_site_aniso_U_22
_atom_site_aniso_U_33
_atom_site_aniso_U_23
_atom_site_aniso_U_13
_atom_site_aniso_U_12
U1 0.0886(9) 0.0271(7) 0.0488(7) 0.000 0.000 0.000
O1 0.126(14) 0.013(7) 0.058(8) 0.000 -0.011(6) 0.000
O2 0.092(8) 0.025(6) 0.055(6) -0.010(5) 0.000 0.000
O3 0.105(10) 0.030(7) 0.059(7) -0.011(5) 0.000 0.000
N1 0.093(8) 0.025(7) 0.053(7) 0.005(5) 0.000 0.000
N2 0.113(12) 0.059(10) 0.027(7) 0.000 0.000 0.000
C1 0.086(7) 0.015(6) 0.055(6) -0.004(5) 0.000 0.000
C2 0.085(7) 0.023(6) 0.055(6) 0.003(6) 0.000 0.000
C3 0.083(7) 0.028(7) 0.056(6) 0.002(7) 0.000 0.000
C4 0.082(8) 0.024(6) 0.060(7) -0.001(6) 0.000 0.000
C5 0.093(8) 0.020(6) 0.058(7) -0.001(6) 0.000 0.000
C6 0.100(8) 0.029(6) 0.055(6) 0.003(5) 0.000 0.000
C7 0.105(10) 0.044(9) 0.045(7) 0.002(6) 0.000(6) -0.002(7)
C8 0.112(14) 0.063(13) 0.039(10) 0.000 0.001(9) 0.000
C9 0.11(2) 0.07(2) 0.066(16) 0.000 0.006(19) 0.000

loop_
_atom_type_symbol
_atom_type_description
_atom_type_scat_dispersion_real
_atom_type_scat_dispersion_imag
_atom_type_scat_source
C C 0.0181 0.0091 'International Tables Vol C Tables 4.2.6.8 and 6.1.1.4'
H H 0.0000 0.0000 'International Tables Vol C Tables 4.2.6.8 and 6.1.1.4'
N N 0.0311 0.0180 'International Tables Vol C Tables 4.2.6.8 and 6.1.1.4'
O O 0.0492 0.0322 'International Tables Vol C Tables 4.2.6.8 and 6.1.1.4'
U U -4.3638 13.4090 'International Tables Vol C Tables 4.2.6.8 and 6.1.1.4'

loop_
_exptl_crystal_face_index_h
_exptl_crystal_face_index_k
_exptl_crystal_face_index_l
_exptl_crystal_face_perp_dist
1 -5 1 0.0469
1 -5 1 0.0537
5 4 -2 0.1544
-1 3 4 0.0924
6 -3 -2 0.1989
0 5 0 0.0504
2 -1 -4 0.1788
6 -2 -3 0.2061
-5 0 -4 0.1108
4 0 4 0.1546
-1 -5 -1 0.0976
-2 -3 4 0.1759
4 -3 3 0.1210
-1 5 -2 0.0554
-1 2 4 0.1154
-3 4 -3 0.0715
-9 2 -1 0.3015
-2 5 -1 0.0607

loop_
_geom_angle_atom_site_label_1
_geom_angle_atom_site_label_2
_geom_angle_atom_site_label_3
_geom_angle
_geom_angle_site_symmetry_1
_geom_angle_site_symmetry_3
O1 U1 O1 176.9(7) . 2_665
O1 U1 O2 91.0(2) . .
O1 U1 O2 91.0(2) 2_665 .
O1 U1 O2 91.0(2) . 2_665
O1 U1 O2 91.0(2) 2_665 2_665
O2 U1 O2 100.7(8) . 2_665
O1 U1 N1 89.33(16) . .
O1 U1 N1 89.33(16) 2_665 .
O2 U1 N1 65.5(5) . .
O2 U1 N1 166.2(6) 2_665 .
O1 U1 N1 89.33(16) . 2_665
O1 U1 N1 89.33(16) 2_665 2_665
O2 U1 N1 166.2(6) . 2_665
O2 U1 N1 65.5(5) 2_665 2_665
N1 U1 N1 128.3(8) . 2_665
O1 U1 N2 88.5(4) . .
O1 U1 N2 88.5(4) 2_665 .
O2 U1 N2 129.7(4) . .
O2 U1 N2 129.7(4) 2_665 .
N1 U1 N2 64.1(4) . .
N1 U1 N2 64.1(4) 2_665 .
C1 O2 U1 128.4(13) . .
C2 N1 C6 116(2) . .
C2 N1 U1 118.1(13) . .
C6 N1 U1 125.9(17) . .
C7 N2 C8 108.1(18) . .
C7 N2 C8 62.6(17) . 2_665
C8 N2 C8 158(3) . 2_665
C7 N2 U1 112.7(13) . .
C8 N2 U1 101.1(16) . .
C8 N2 U1 101.1(16) 2_665 .
O3 C1 O2 127.3(19) . .
O3 C1 C2 120.8(19) . .
O2 C1 C2 111.9(16) . .
N1 C2 C3 124(2) . .
N1 C2 C1 116.1(18) . .
C3 C2 C1 120.0(19) . .
C4 C3 C2 116(2) . .
C4 C3 H3 122.1 . .
C2 C3 H3 122.1 . .
C5 C4 C3 121(2) . .
C5 C4 H4 119.5 . .
C3 C4 H4 119.5 . .
C4 C5 C6 117.5(19) . .
C4 C5 H5 121.3 . .
C6 C5 H5 121.3 . .
N1 C6 C5 126(2) . .
N1 C6 C7 110(2) . .
C5 C6 C7 120.6(18) . .
N2 C7 C6 110(2) . .
N2 C7 H7A 109.7 . .
C6 C7 H7A 109.7 . .
N2 C7 H7B 109.7 . .
C6 C7 H7B 109.7 . .
H7A C7 H7B 108.2 . .
C9 C8 N2 113(4) . .
C9 C8 H8A 108.9 . .
N2 C8 H8A 108.9 . .
C9 C8 H8B 108.9 . .
N2 C8 H8B 108.9 . .
H8A C8 H8B 107.7 . .
C8 C9 H9A 109.5 . .
C8 C9 H9B 109.5 . .
H9A C9 H9B 109.5 . .
C8 C9 H9C 109.5 . .
H9A C9 H9C 109.5 . .
H9B C9 H9C 109.5 . .

loop_
_geom_bond_atom_site_label_1
_geom_bond_atom_site_label_2
_geom_bond_distance
_geom_bond_site_symmetry_2
U1 O1 1.75(3) .
U1 O1 1.75(3) 2_665
U1 O2 2.310(13) .
U1 O2 2.310(13) 2_665
U1 N1 2.46(2) .
U1 N1 2.46(2) 2_665
U1 N2 2.64(2) .
O2 C1 1.28(2) .
O3 C1 1.25(2) .
N1 C2 1.34(3) .
N1 C6 1.36(2) .
N2 C7 1.42(3) .
N2 C8 1.61(6) .
N2 C8 1.61(6) 2_665
C1 C2 1.52(3) .
C2 C3 1.44(3) .
C3 C4 1.42(3) .
C3 H3 0.9500 .
C4 C5 1.37(3) .
C4 H4 0.9500 .
C5 C6 1.38(3) .
C5 H5 0.9500 .
C6 C7 1.58(4) .
C7 H7A 0.9900 .
C7 H7B 0.9900 .
C8 C9 1.53(7) .
C8 H8A 0.9900 .
C8 H8B 0.9900 .
C9 H9A 0.9800 .
C9 H9B 0.9800 .
C9 H9C 0.9800 .

loop_
_geom_torsion_atom_site_label_1
_geom_torsion_atom_site_label_2
_geom_torsion_atom_site_label_3
_geom_torsion_atom_site_label_4
_geom_torsion
_geom_torsion_site_symmetry_1
U1 O2 C1 O3 180.000(4) .
U1 O2 C1 C2 0.000(7) .
C6 N1 C2 C3 0.000(11) .
U1 N1 C2 C3 180.000(7) .
C6 N1 C2 C1 180.000(7) .
U1 N1 C2 C1 0.000(7) .
O3 C1 C2 N1 180.000(7) .
O2 C1 C2 N1 0.000(8) .
O3 C1 C2 C3 0.000(9) .
O2 C1 C2 C3 180.000(8) .
N1 C2 C3 C4 0.000(10) .
C1 C2 C3 C4 180.000(7) .
C2 C3 C4 C5 0.000(9) .
C3 C4 C5 C6 0.000(10) .
C2 N1 C6 C5 0.000(11) .
U1 N1 C6 C5 180.000(7) .
C2 N1 C6 C7 -158.0(16) .
U1 N1 C6 C7 22.0(16) .
C4 C5 C6 N1 0.000(11) .
C4 C5 C6 C7 155.9(17) .
C8 N2 C7 C6 -66(3) .
C8 N2 C7 C6 136(3) 2_665
U1 N2 C7 C6 44(3) .
N1 C6 C7 N2 -43(3) .
C5 C6 C7 N2 157.2(15) .
C7 N2 C8 C9 -61.4(16) .
C8 N2 C8 C9 0.00(2) 2_665
U1 N2 C8 C9 180.000(14) .
